data_4307453
loop_
_publ_author_name
'Xiao-Ping Zhou'
'Wen-Xiu Ni'
'Shun-Ze Zhan'
'Jia Ni'
'Dan Li'
'Ye-Gao Yin'

_publ_section_title
;
From Encapsulation to Polypseudorotaxane: Unusual Anion Networks Driven
by Predesigned Metal Bis(terpyridine) Complex Cations
;
_journal_name_full 'Inorganic Chemistry'
_journal_page_first 2345
_journal_page_last 2347
_journal_paper_doi 10.1021/ic061927o
_journal_volume 46
_journal_year 2007
_chemical_formula_sum 'C52 H34 Co Cu6 N14'
_chemical_formula_weight 1295.10
_chemical_name_systematic
; 
 ? 
;
_space_group_IT_number 15
_symmetry_cell_setting monoclinic
_symmetry_space_group_name_Hall '-C 2yc'
_symmetry_space_group_name_H-M 'C 1 2/c 1'
_atom_sites_solution_hydrogens geom
_atom_sites_solution_primary direct
_atom_sites_solution_secondary difmap
_audit_creation_method SHELXL-97
_cell_angle_alpha 90.00
_cell_angle_beta 103.5750(10)
_cell_angle_gamma 90.00
_cell_formula_units_Z 8
_cell_length_a 35.528(2)
_cell_length_b 18.4842(11)
_cell_length_c 16.2804(10)
_cell_measurement_temperature 293(2)
_cell_volume 10392.8(11)
_computing_cell_refinement 'Bruker SMART'
_computing_data_collection 'Bruker SMART'
_computing_data_reduction 'Bruker SAINT'
_computing_molecular_graphics 'Bruker SHELXTL'
_computing_publication_material 'Bruker SHELXTL'
_computing_structure_refinement 'SHELXL-97 (Sheldrick, 1997)'
_computing_structure_solution 'SHELXS-97 (Sheldrick, 1990)'
_diffrn_ambient_temperature 293(2)
_diffrn_measured_fraction_theta_full 1.000
_diffrn_measured_fraction_theta_max 1.000
_diffrn_measurement_device_type 'CCD area detector'
_diffrn_measurement_method 'phi and omega scans'
_diffrn_radiation_monochromator graphite
_diffrn_radiation_source 'fine-focus sealed tube'
_diffrn_radiation_type MoK\a
_diffrn_radiation_wavelength 0.71073
_diffrn_reflns_av_R_equivalents 0.0449
_diffrn_reflns_av_sigmaI/netI 0.0542
_diffrn_reflns_limit_h_max 42
_diffrn_reflns_limit_h_min -42
_diffrn_reflns_limit_k_max 21
_diffrn_reflns_limit_k_min -21
_diffrn_reflns_limit_l_max 10
_diffrn_reflns_limit_l_min -19
_diffrn_reflns_number 27049
_diffrn_reflns_theta_full 25.00
_diffrn_reflns_theta_max 25.00
_diffrn_reflns_theta_min 1.18
_exptl_absorpt_coefficient_mu 2.770
_exptl_absorpt_correction_T_max 0.4355
_exptl_absorpt_correction_T_min 0.3111
_exptl_absorpt_correction_type multi-scan
_exptl_absorpt_process_details 'SADABS (Sheldrick, 1996)'
_exptl_crystal_colour 'deep red'
_exptl_crystal_density_diffrn 1.655
_exptl_crystal_density_meas 0
_exptl_crystal_density_method 'not measured'
_exptl_crystal_description block-like
_exptl_crystal_F_000 5160
_exptl_crystal_size_max 0.55
_exptl_crystal_size_mid 0.42
_exptl_crystal_size_min 0.36
_refine_diff_density_max 0.704
_refine_diff_density_min -0.737
_refine_diff_density_rms 0.088
_refine_ls_extinction_method none
_refine_ls_goodness_of_fit_ref 1.029
_refine_ls_hydrogen_treatment constr
_refine_ls_matrix_type full
_refine_ls_number_parameters 662
_refine_ls_number_reflns 9152
_refine_ls_number_restraints 0
_refine_ls_restrained_S_all 1.029
_refine_ls_R_factor_all 0.0806
_refine_ls_R_factor_gt 0.0534
_refine_ls_shift/su_max 0.000
_refine_ls_shift/su_mean 0.000
_refine_ls_structure_factor_coef Fsqd
_refine_ls_weighting_details 'calc w=1/[\s^2^(Fo^2^)+(0.0511P)^2^+26.6913P] where P=(Fo^2^+2Fc^2^)/3'
_refine_ls_weighting_scheme calc
_refine_ls_wR_factor_gt 0.1147
_refine_ls_wR_factor_ref 0.1280
_reflns_number_gt 6581
_reflns_number_total 9152
_reflns_threshold_expression >2sigma(I)
_cod_data_source_file ic061927osi20070210_104654_3.cif
_cod_data_source_block 2c
_cod_depositor_comments
;
The following automatic conversions were performed:
'_symmetry_cell_setting' value 'Monoclinic' changed to 'monoclinic'
according to '/home/saulius/struct/CIF-dictionaries/cif_core.dic'
dictionary named 'cif_core.dic' version 2.4.1 from
2010-06-29.

'_exptl_absorpt_correction_type' value 'Multi-scan' changed
to 'multi-scan' according to
'/home/saulius/struct/CIF-dictionaries/cif_core.dic' dictionary named
'cif_core.dic' version 2.4.1 from 2010-06-29.

Automatic conversion script
Id: cif_fix_enum 1527 2010-12-29 10:47:43Z saulius 
;
_cod_original_cell_volume 10392.9(11)
_cod_database_code 4307453

loop_
_symmetry_equiv_pos_as_xyz
'x, y, z'
'-x, y, -z+1/2'
'x+1/2, y+1/2, z'
'-x+1/2, y+1/2, -z+1/2'
'-x, -y, -z'
'x, -y, z-1/2'
'-x+1/2, -y+1/2, -z'
'x+1/2, -y+1/2, z-1/2'

loop_
_atom_site_label
_atom_site_type_symbol
_atom_site_fract_x
_atom_site_fract_y
_atom_site_fract_z
_atom_site_U_iso_or_equiv
_atom_site_adp_type
_atom_site_occupancy
_atom_site_symmetry_multiplicity
_atom_site_calc_flag
_atom_site_refinement_flags
_atom_site_disorder_assembly
_atom_site_disorder_group
Cu1 Cu 0.5000 0.05068(7) 0.7500 0.0674(3) Uani 1 2 d S . .
Cu2 Cu 0.5000 -0.11121(8) 0.7500 0.0811(4) Uani 1 2 d S . .
Cu3 Cu 0.42444(2) 0.05717(4) 0.45923(5) 0.0519(2) Uani 1 1 d . . .
Cu4 Cu 0.29118(2) -0.00893(4) 0.30883(4) 0.0461(2) Uani 1 1 d . . .
Cu5 Cu 0.20827(2) -0.00071(4) 0.01758(5) 0.0476(2) Uani 1 1 d . . .
Cu6 Cu 0.07489(2) 0.05949(4) 0.03544(5) 0.0544(2) Uani 1 1 d . . .
Cu7 Cu 0.0000 0.11808(9) -0.2500 0.0840(4) Uani 1 2 d S . .
Cu8 Cu 0.0000 0.04759(7) 0.2500 0.0686(3) Uani 1 2 d S . .
Co1 Co 0.136958(18) 0.24861(3) 0.32062(4) 0.02813(17) Uani 1 1 d . . .
N1 N 0.52811(18) -0.1065(4) 0.6629(4) 0.091(2) Uani 1 1 d . . .
N2 N 0.45187(15) 0.0551(3) 0.5765(4) 0.0704(16) Uani 1 1 d . . .
N3 N 0.34380(17) 0.0101(3) 0.3680(3) 0.0602(14) Uani 1 1 d . . .
N4 N 0.25501(15) -0.0089(3) 0.3854(3) 0.0645(15) Uani 1 1 d . . .
N5 N 0.24407(14) -0.0216(3) 0.1287(3) 0.0517(12) Uani 1 1 d . . .
N6 N 0.12635(17) 0.0290(3) 0.0311(3) 0.0608(14) Uani 1 1 d . . .
N7 N 0.04467(16) 0.1014(3) -0.0719(4) 0.0709(16) Uani 1 1 d . . .
N8 N 0.03006(15) 0.0510(3) 0.1710(4) 0.0706(16) Uani 1 1 d . . .
N9 N 0.09709(11) 0.2836(2) 0.2140(3) 0.0361(10) Uani 1 1 d . . .
N10 N 0.13797(10) 0.34914(18) 0.3413(2) 0.0252(9) Uani 1 1 d . . .
N11 N 0.17675(11) 0.2513(2) 0.4356(2) 0.0315(9) Uani 1 1 d . . .
N12 N 0.17877(11) 0.24346(19) 0.2505(3) 0.0316(9) Uani 1 1 d . . .
N13 N 0.13734(10) 0.14738(19) 0.3007(2) 0.0256(9) Uani 1 1 d . . .
N14 N 0.09546(12) 0.2149(2) 0.3836(3) 0.0386(11) Uani 1 1 d . . .
C1 C 0.46996(16) 0.0533(3) 0.6442(3) 0.0488(15) Uani 1 1 d . . .
C2 C 0.45487(16) 0.0947(4) 0.3854(4) 0.0492(16) Uani 1 1 d . . .
C3 C 0.37443(15) 0.0268(3) 0.4036(3) 0.0377(13) Uani 1 1 d . . .
C4 C 0.26386(15) -0.0209(3) 0.1949(4) 0.0397(13) Uani 1 1 d . . .
C5 C 0.23517(16) 0.0046(3) -0.0687(4) 0.0514(16) Uani 1 1 d . . .
C6 C 0.15712(15) 0.0141(3) 0.0255(3) 0.0400(13) Uani 1 1 d . . .
C7 C 0.02691(18) 0.1138(4) -0.1387(4) 0.0675(19) Uani 1 1 d . . .
C8 C 0.04797(15) 0.0543(3) 0.1213(4) 0.0451(14) Uani 1 1 d . . .
C9 C 0.07789(16) 0.2446(3) 0.1487(4) 0.0556(17) Uani 1 1 d . . .
H9 H 0.0812 0.1947 0.1504 0.067 Uiso 1 1 calc R . .
C10 C 0.05346(17) 0.2746(3) 0.0788(4) 0.0619(18) Uani 1 1 d . . .
H10 H 0.0411 0.2457 0.0339 0.074 Uiso 1 1 calc R . .
C11 C 0.04770(17) 0.3479(3) 0.0768(4) 0.0593(17) Uani 1 1 d . . .
H11 H 0.0311 0.3694 0.0306 0.071 Uiso 1 1 calc R . .
C12 C 0.06697(15) 0.3897(3) 0.1444(3) 0.0422(13) Uani 1 1 d . . .
H12 H 0.0631 0.4395 0.1444 0.051 Uiso 1 1 calc R . .
C13 C 0.09192(13) 0.3566(2) 0.2118(3) 0.0310(11) Uani 1 1 d . . .
C14 C 0.11565(12) 0.3946(2) 0.2854(3) 0.0252(10) Uani 1 1 d . . .
C15 C 0.11631(13) 0.4684(2) 0.3001(3) 0.0295(11) Uani 1 1 d . . .
H15 H 0.1006 0.4990 0.2615 0.035 Uiso 1 1 calc R . .
C16 C 0.14048(13) 0.4966(2) 0.3725(3) 0.0277(11) Uani 1 1 d . . .
C17 C 0.14110(15) 0.5747(2) 0.3925(3) 0.0342(12) Uani 1 1 d . . .
C18 C 0.10718(17) 0.6147(3) 0.3763(4) 0.0506(15) Uani 1 1 d . . .
H18 H 0.0839 0.5926 0.3508 0.061 Uiso 1 1 calc R . .
C19 C 0.10765(19) 0.6870(3) 0.3976(4) 0.0631(18) Uani 1 1 d . . .
H19 H 0.0845 0.7125 0.3874 0.076 Uiso 1 1 calc R . .
C20 C 0.14174(19) 0.7221(3) 0.4337(4) 0.0563(17) Uani 1 1 d . . .
C21 C 0.1425(2) 0.8019(3) 0.4571(5) 0.087(3) Uani 1 1 d . . .
H21A H 0.1209 0.8261 0.4211 0.130 Uiso 1 1 calc R . .
H21B H 0.1662 0.8232 0.4501 0.130 Uiso 1 1 calc R . .
H21C H 0.1409 0.8067 0.5149 0.130 Uiso 1 1 calc R . .
C22 C 0.17512(18) 0.6820(3) 0.4499(4) 0.0534(16) Uani 1 1 d . . .
H22 H 0.1984 0.7042 0.4758 0.064 Uiso 1 1 calc R . .
C23 C 0.17518(16) 0.6097(3) 0.4290(3) 0.0457(14) Uani 1 1 d . . .
H23 H 0.1984 0.5843 0.4395 0.055 Uiso 1 1 calc R . .
C24 C 0.16402(13) 0.4490(2) 0.4282(3) 0.0286(11) Uani 1 1 d . . .
H24 H 0.1810 0.4666 0.4765 0.034 Uiso 1 1 calc R . .
C25 C 0.16208(12) 0.3755(2) 0.4118(3) 0.0258(10) Uani 1 1 d . . .
C26 C 0.18348(13) 0.3192(2) 0.4674(3) 0.0280(11) Uani 1 1 d . . .
C27 C 0.20757(14) 0.3320(3) 0.5446(3) 0.0392(13) Uani 1 1 d . . .
H27 H 0.2118 0.3791 0.5648 0.047 Uiso 1 1 calc R . .
C28 C 0.22571(16) 0.2742(3) 0.5929(4) 0.0466(14) Uani 1 1 d . . .
H28 H 0.2424 0.2819 0.6455 0.056 Uiso 1 1 calc R . .
C29 C 0.21838(16) 0.2056(3) 0.5612(4) 0.0495(15) Uani 1 1 d . . .
H29 H 0.2297 0.1659 0.5925 0.059 Uiso 1 1 calc R . .
C30 C 0.19433(15) 0.1964(3) 0.4833(3) 0.0424(13) Uani 1 1 d . . .
H30 H 0.1899 0.1496 0.4621 0.051 Uiso 1 1 calc R . .
C31 C 0.19813(15) 0.2978(3) 0.2239(3) 0.0408(13) Uani 1 1 d . . .
H31 H 0.1930 0.3450 0.2377 0.049 Uiso 1 1 calc R . .
C32 C 0.22499(17) 0.2863(3) 0.1774(4) 0.0510(15) Uani 1 1 d . . .
H32 H 0.2376 0.3254 0.1596 0.061 Uiso 1 1 calc R . .
C33 C 0.23335(17) 0.2170(3) 0.1570(4) 0.0537(16) Uani 1 1 d . . .
H33 H 0.2521 0.2081 0.1269 0.064 Uiso 1 1 calc R . .
C34 C 0.21310(15) 0.1606(3) 0.1824(3) 0.0425(13) Uani 1 1 d . . .
H34 H 0.2179 0.1132 0.1687 0.051 Uiso 1 1 calc R . .
C35 C 0.18574(13) 0.1747(2) 0.2283(3) 0.0281(11) Uani 1 1 d . . .
C36 C 0.16202(12) 0.1202(2) 0.2570(3) 0.0267(11) Uani 1 1 d . . .
C37 C 0.16283(13) 0.0465(2) 0.2410(3) 0.0281(11) Uani 1 1 d . . .
H37 H 0.1798 0.0280 0.2106 0.034 Uiso 1 1 calc R . .
C38 C 0.13792(13) 0.0003(2) 0.2710(3) 0.0264(11) Uani 1 1 d . . .
C39 C 0.13723(13) -0.0780(2) 0.2505(3) 0.0316(11) Uani 1 1 d . . .
C40 C 0.17078(15) -0.1150(3) 0.2503(4) 0.0431(14) Uani 1 1 d . . .
H40 H 0.1944 -0.0909 0.2638 0.052 Uiso 1 1 calc R . .
C41 C 0.16976(16) -0.1874(3) 0.2304(4) 0.0505(15) Uani 1 1 d . . .
H41 H 0.1928 -0.2112 0.2302 0.061 Uiso 1 1 calc R . .
C42 C 0.13560(17) -0.2255(3) 0.2107(4) 0.0471(15) Uani 1 1 d . . .
C43 C 0.1350(2) -0.3053(3) 0.1873(5) 0.073(2) Uani 1 1 d . . .
H43A H 0.1109 -0.3264 0.1924 0.109 Uiso 1 1 calc R . .
H43B H 0.1561 -0.3297 0.2247 0.109 Uiso 1 1 calc R . .
H43C H 0.1375 -0.3102 0.1301 0.109 Uiso 1 1 calc R . .
C44 C 0.10211(17) -0.1885(3) 0.2106(4) 0.0576(17) Uani 1 1 d . . .
H44 H 0.0786 -0.2129 0.1968 0.069 Uiso 1 1 calc R . .
C45 C 0.10255(15) -0.1156(3) 0.2307(4) 0.0465(14) Uani 1 1 d . . .
H45 H 0.0795 -0.0918 0.2309 0.056 Uiso 1 1 calc R . .
C46 C 0.11373(13) 0.0295(2) 0.3173(3) 0.0285(11) Uani 1 1 d . . .
H46 H 0.0972 -0.0004 0.3386 0.034 Uiso 1 1 calc R . .
C47 C 0.11399(12) 0.1037(2) 0.3323(3) 0.0270(10) Uani 1 1 d . . .
C48 C 0.09021(13) 0.1421(2) 0.3811(3) 0.0304(11) Uani 1 1 d . . .
C49 C 0.06568(15) 0.1091(3) 0.4236(3) 0.0420(13) Uani 1 1 d . . .
H49 H 0.0623 0.0592 0.4207 0.050 Uiso 1 1 calc R . .
C50 C 0.04592(17) 0.1512(4) 0.4711(4) 0.0614(17) Uani 1 1 d . . .
H50 H 0.0291 0.1299 0.5000 0.074 Uiso 1 1 calc R . .
C51 C 0.05188(18) 0.2252(4) 0.4743(4) 0.0644(18) Uani 1 1 d . . .
H51 H 0.0396 0.2548 0.5062 0.077 Uiso 1 1 calc R . .
C52 C 0.07648(16) 0.2536(3) 0.4290(4) 0.0517(15) Uani 1 1 d . . .
H52 H 0.0800 0.3035 0.4303 0.062 Uiso 1 1 calc R . .

loop_
_atom_site_aniso_label
_atom_site_aniso_U_11
_atom_site_aniso_U_22
_atom_site_aniso_U_33
_atom_site_aniso_U_23
_atom_site_aniso_U_13
_atom_site_aniso_U_12
Cu1 0.0494(6) 0.1050(10) 0.0431(6) 0.000 0.0014(5) 0.000
Cu2 0.0604(7) 0.1238(12) 0.0654(8) 0.000 0.0273(7) 0.000
Cu3 0.0496(4) 0.0558(4) 0.0474(4) -0.0078(4) 0.0053(4) 0.0097(3)
Cu4 0.0503(4) 0.0445(4) 0.0433(4) -0.0066(3) 0.0101(3) -0.0005(3)
Cu5 0.0497(4) 0.0481(4) 0.0471(4) -0.0055(3) 0.0156(4) -0.0008(3)
Cu6 0.0514(4) 0.0597(5) 0.0562(5) -0.0137(4) 0.0212(4) -0.0104(4)
Cu7 0.0617(8) 0.1349(12) 0.0529(8) 0.000 0.0085(6) 0.000
Cu8 0.0491(6) 0.1075(10) 0.0548(7) 0.000 0.0236(6) 0.000
Co1 0.0309(3) 0.0210(3) 0.0324(4) 0.0001(3) 0.0073(3) 0.0008(3)
N1 0.072(4) 0.097(5) 0.094(5) 0.000(4) 0.000(4) 0.015(4)
N2 0.056(3) 0.077(4) 0.084(4) -0.006(3) 0.028(3) -0.005(3)
N3 0.078(4) 0.064(3) 0.046(3) 0.000(3) 0.028(3) 0.008(3)
N4 0.050(3) 0.097(4) 0.042(3) -0.017(3) 0.004(3) -0.019(3)
N5 0.044(3) 0.066(3) 0.048(3) -0.002(3) 0.016(3) 0.004(2)
N6 0.082(4) 0.061(3) 0.040(3) 0.002(3) 0.014(3) -0.005(3)
N7 0.056(3) 0.091(4) 0.068(4) -0.007(3) 0.017(3) -0.004(3)
N8 0.053(3) 0.091(4) 0.064(4) 0.003(3) 0.005(3) 0.005(3)
N9 0.040(2) 0.022(2) 0.044(3) 0.0001(19) 0.003(2) 0.0007(18)
N10 0.0250(19) 0.0217(19) 0.029(2) 0.0028(17) 0.0056(18) 0.0019(16)
N11 0.037(2) 0.023(2) 0.033(2) 0.0019(18) 0.0073(19) 0.0019(17)
N12 0.036(2) 0.022(2) 0.036(2) 0.0021(18) 0.0073(19) -0.0005(17)
N13 0.028(2) 0.0235(19) 0.026(2) -0.0013(17) 0.0063(18) 0.0013(16)
N14 0.040(2) 0.027(2) 0.048(3) -0.006(2) 0.011(2) 0.0046(18)
C1 0.039(3) 0.079(4) 0.023(3) 0.001(3) -0.005(3) -0.001(3)
C2 0.037(3) 0.079(4) 0.038(3) 0.005(3) 0.022(3) 0.001(3)
C3 0.030(3) 0.052(3) 0.030(3) 0.000(3) 0.006(2) -0.002(2)
C4 0.036(3) 0.049(3) 0.039(3) -0.009(3) 0.017(3) -0.002(2)
C5 0.036(3) 0.080(5) 0.035(3) 0.013(3) 0.002(3) 0.018(3)
C6 0.031(3) 0.060(4) 0.032(3) 0.002(3) 0.013(3) 0.006(3)
C7 0.043(4) 0.106(6) 0.052(4) 0.001(4) 0.008(3) 0.004(4)
C8 0.035(3) 0.064(4) 0.039(3) 0.004(3) 0.015(3) 0.008(3)
C9 0.056(4) 0.035(3) 0.067(4) -0.018(3) -0.003(3) -0.007(3)
C10 0.058(4) 0.062(4) 0.055(4) -0.028(3) -0.007(3) -0.005(3)
C11 0.057(4) 0.065(4) 0.044(4) -0.004(3) -0.013(3) 0.004(3)
C12 0.047(3) 0.033(3) 0.042(3) 0.004(2) 0.001(3) -0.001(2)
C13 0.030(2) 0.032(3) 0.032(3) 0.001(2) 0.009(2) -0.001(2)
C14 0.027(2) 0.026(2) 0.024(3) 0.001(2) 0.010(2) -0.0003(19)
C15 0.034(3) 0.024(2) 0.032(3) 0.006(2) 0.009(2) 0.006(2)
C16 0.031(3) 0.022(2) 0.034(3) 0.001(2) 0.016(2) 0.0028(19)
C17 0.050(3) 0.019(2) 0.034(3) -0.004(2) 0.011(3) 0.003(2)
C18 0.054(3) 0.031(3) 0.062(4) -0.014(3) 0.003(3) 0.007(3)
C19 0.069(4) 0.040(3) 0.082(5) -0.005(3) 0.019(4) 0.025(3)
C20 0.079(4) 0.030(3) 0.059(4) -0.004(3) 0.013(4) 0.008(3)
C21 0.127(6) 0.032(3) 0.090(6) -0.021(4) 0.004(5) 0.018(4)
C22 0.069(4) 0.035(3) 0.052(4) -0.017(3) 0.004(3) -0.010(3)
C23 0.049(3) 0.031(3) 0.055(4) -0.009(3) 0.006(3) -0.002(2)
C24 0.036(3) 0.025(2) 0.026(3) -0.004(2) 0.010(2) -0.003(2)
C25 0.026(2) 0.025(2) 0.028(3) 0.000(2) 0.010(2) 0.0034(19)
C26 0.034(3) 0.022(2) 0.028(3) 0.002(2) 0.007(2) 0.0019(19)
C27 0.044(3) 0.035(3) 0.037(3) 0.005(2) 0.006(3) 0.004(2)
C28 0.052(3) 0.047(3) 0.035(3) 0.007(3) -0.001(3) 0.000(3)
C29 0.057(4) 0.039(3) 0.051(4) 0.016(3) 0.008(3) 0.016(3)
C30 0.054(3) 0.029(3) 0.043(3) 0.002(3) 0.009(3) 0.004(2)
C31 0.050(3) 0.024(3) 0.048(3) 0.005(2) 0.011(3) -0.003(2)
C32 0.058(4) 0.042(3) 0.056(4) 0.008(3) 0.018(3) -0.016(3)
C33 0.056(4) 0.054(4) 0.062(4) -0.007(3) 0.036(3) -0.010(3)
C34 0.047(3) 0.037(3) 0.048(3) 0.000(3) 0.021(3) -0.003(2)
C35 0.034(3) 0.026(3) 0.024(3) 0.000(2) 0.007(2) -0.004(2)
C36 0.029(2) 0.024(2) 0.025(3) -0.002(2) 0.004(2) 0.0004(19)
C37 0.033(3) 0.025(2) 0.026(3) -0.004(2) 0.008(2) -0.001(2)
C38 0.029(2) 0.022(2) 0.025(3) 0.000(2) -0.001(2) -0.0017(19)
C39 0.037(3) 0.023(2) 0.036(3) -0.006(2) 0.011(2) -0.006(2)
C40 0.039(3) 0.027(3) 0.064(4) -0.012(3) 0.013(3) -0.003(2)
C41 0.049(3) 0.034(3) 0.072(4) -0.013(3) 0.020(3) 0.005(3)
C42 0.061(4) 0.025(3) 0.062(4) -0.008(3) 0.029(3) -0.006(3)
C43 0.091(5) 0.031(3) 0.104(6) -0.025(3) 0.041(5) -0.015(3)
C44 0.052(4) 0.037(3) 0.085(5) -0.021(3) 0.019(3) -0.019(3)
C45 0.038(3) 0.033(3) 0.070(4) -0.009(3) 0.017(3) 0.000(2)
C46 0.029(2) 0.027(3) 0.030(3) 0.005(2) 0.008(2) -0.006(2)
C47 0.028(2) 0.029(3) 0.025(3) -0.001(2) 0.007(2) 0.000(2)
C48 0.027(2) 0.028(3) 0.036(3) -0.003(2) 0.006(2) 0.000(2)
C49 0.044(3) 0.039(3) 0.049(3) -0.005(3) 0.023(3) 0.000(2)
C50 0.053(4) 0.069(4) 0.074(5) 0.001(4) 0.040(4) -0.003(3)
C51 0.060(4) 0.060(4) 0.084(5) -0.023(4) 0.040(4) 0.003(3)
C52 0.051(3) 0.040(3) 0.065(4) -0.013(3) 0.015(3) 0.005(3)

loop_
_atom_type_symbol
_atom_type_description
_atom_type_scat_dispersion_real
_atom_type_scat_dispersion_imag
_atom_type_scat_source
C C 0.0033 0.0016 'International Tables Vol C Tables 4.2.6.8 and 6.1.1.4'
H H 0.0000 0.0000 'International Tables Vol C Tables 4.2.6.8 and 6.1.1.4'
N N 0.0061 0.0033 'International Tables Vol C Tables 4.2.6.8 and 6.1.1.4'
Co Co 0.3494 0.9721 'International Tables Vol C Tables 4.2.6.8 and 6.1.1.4'
Cu Cu 0.3201 1.2651 'International Tables Vol C Tables 4.2.6.8 and 6.1.1.4'

loop_
_geom_angle_atom_site_label_1
_geom_angle_atom_site_label_2
_geom_angle_atom_site_label_3
_geom_angle
_geom_angle_site_symmetry_1
_geom_angle_site_symmetry_3
_geom_angle_publ_flag
C1 Cu1 C1 176.9(4) 2_656 . ?
C1 Cu1 Cu2 91.6(2) 2_656 . ?
C1 Cu1 Cu2 91.6(2) . . ?
N1 Cu2 N1 174.8(4) 2_656 . ?
N1 Cu2 Cu1 87.4(2) 2_656 . ?
N1 Cu2 Cu1 87.4(2) . . ?
C3 Cu3 C2 114.4(2) . . ?
C3 Cu3 N2 132.2(2) . . ?
C2 Cu3 N2 113.5(2) . . ?
C4 Cu4 N3 136.6(2) . . ?
C4 Cu4 N4 110.8(2) . . ?
N3 Cu4 N4 112.4(2) . . ?
C6 Cu5 C5 135.8(2) . . ?
C6 Cu5 N5 112.9(2) . . ?
C5 Cu5 N5 111.2(2) . . ?
C8 Cu6 N6 131.8(2) . . ?
C8 Cu6 N7 114.3(2) . . ?
N6 Cu6 N7 113.8(2) . . ?
C7 Cu7 C7 175.1(5) . 2_554 ?
N8 Cu8 N8 176.1(4) . 2 ?
N10 Co1 N13 178.54(15) . . ?
N10 Co1 N11 80.46(15) . . ?
N13 Co1 N11 98.52(15) . . ?
N10 Co1 N9 79.77(15) . . ?
N13 Co1 N9 101.26(15) . . ?
N11 Co1 N9 160.22(15) . . ?
N10 Co1 N12 99.03(15) . . ?
N13 Co1 N12 79.98(15) . . ?
N11 Co1 N12 94.24(15) . . ?
N9 Co1 N12 89.42(16) . . ?
N10 Co1 N14 101.15(16) . . ?
N13 Co1 N14 79.83(16) . . ?
N11 Co1 N14 88.49(16) . . ?
N9 Co1 N14 94.74(16) . . ?
N12 Co1 N14 159.81(15) . . ?
C2 N1 Cu2 171.2(7) 5_656 . ?
C1 N2 Cu3 176.0(5) . . ?
C3 N3 Cu4 174.8(5) . . ?
C5 N4 Cu4 175.6(5) 6_556 . ?
C4 N5 Cu5 167.9(5) . . ?
C6 N6 Cu6 176.2(5) . . ?
C7 N7 Cu6 168.4(6) . . ?
C8 N8 Cu8 178.3(6) . . ?
C9 N9 C13 118.3(4) . . ?
C9 N9 Co1 128.5(4) . . ?
C13 N9 Co1 113.2(3) . . ?
C14 N10 C25 120.2(4) . . ?
C14 N10 Co1 120.6(3) . . ?
C25 N10 Co1 119.2(3) . . ?
C30 N11 C26 117.6(4) . . ?
C30 N11 Co1 129.3(3) . . ?
C26 N11 Co1 112.9(3) . . ?
C31 N12 C35 118.3(4) . . ?
C31 N12 Co1 128.9(3) . . ?
C35 N12 Co1 112.8(3) . . ?
C47 N13 C36 120.9(4) . . ?
C47 N13 Co1 119.8(3) . . ?
C36 N13 Co1 119.3(3) . . ?
C52 N14 C48 118.0(5) . . ?
C52 N14 Co1 128.8(4) . . ?
C48 N14 Co1 113.0(3) . . ?
N2 C1 Cu1 178.1(6) . . ?
N1 C2 Cu3 169.5(7) 5_656 . ?
N3 C3 Cu3 177.9(5) . . ?
N5 C4 Cu4 171.0(5) . . ?
N4 C5 Cu5 172.7(5) 6 . ?
N6 C6 Cu5 174.4(5) . . ?
N7 C7 Cu7 170.5(7) . . ?
N8 C8 Cu6 177.0(5) . . ?
N9 C9 C10 123.2(5) . . ?
N9 C9 H9 118.4 . . ?
C10 C9 H9 118.4 . . ?
C11 C10 C9 118.7(5) . . ?
C11 C10 H10 120.6 . . ?
C9 C10 H10 120.6 . . ?
C10 C11 C12 119.2(5) . . ?
C10 C11 H11 120.4 . . ?
C12 C11 H11 120.4 . . ?
C13 C12 C11 119.3(5) . . ?
C13 C12 H12 120.4 . . ?
C11 C12 H12 120.4 . . ?
N9 C13 C12 121.2(4) . . ?
N9 C13 C14 113.8(4) . . ?
C12 C13 C14 125.0(4) . . ?
N10 C14 C15 120.9(4) . . ?
N10 C14 C13 112.7(4) . . ?
C15 C14 C13 126.5(4) . . ?
C14 C15 C16 120.0(4) . . ?
C14 C15 H15 120.0 . . ?
C16 C15 H15 120.0 . . ?
C15 C16 C24 118.2(4) . . ?
C15 C16 C17 121.9(4) . . ?
C24 C16 C17 119.9(4) . . ?
C23 C17 C18 118.0(4) . . ?
C23 C17 C16 121.3(4) . . ?
C18 C17 C16 120.8(4) . . ?
C19 C18 C17 120.7(5) . . ?
C19 C18 H18 119.7 . . ?
C17 C18 H18 119.7 . . ?
C20 C19 C18 121.4(5) . . ?
C20 C19 H19 119.3 . . ?
C18 C19 H19 119.3 . . ?
C22 C20 C19 117.5(5) . . ?
C22 C20 C21 120.8(6) . . ?
C19 C20 C21 121.7(6) . . ?
C20 C21 H21A 109.5 . . ?
C20 C21 H21B 109.5 . . ?
H21A C21 H21B 109.5 . . ?
C20 C21 H21C 109.5 . . ?
H21A C21 H21C 109.5 . . ?
H21B C21 H21C 109.5 . . ?
C20 C22 C23 121.8(5) . . ?
C20 C22 H22 119.1 . . ?
C23 C22 H22 119.1 . . ?
C17 C23 C22 120.6(5) . . ?
C17 C23 H23 119.7 . . ?
C22 C23 H23 119.7 . . ?
C25 C24 C16 120.0(4) . . ?
C25 C24 H24 120.0 . . ?
C16 C24 H24 120.0 . . ?
N10 C25 C24 120.7(4) . . ?
N10 C25 C26 113.6(4) . . ?
C24 C25 C26 125.6(4) . . ?
N11 C26 C27 121.9(4) . . ?
N11 C26 C25 113.7(4) . . ?
C27 C26 C25 124.4(4) . . ?
C26 C27 C28 119.6(5) . . ?
C26 C27 H27 120.2 . . ?
C28 C27 H27 120.2 . . ?
C29 C28 C27 118.4(5) . . ?
C29 C28 H28 120.8 . . ?
C27 C28 H28 120.8 . . ?
C30 C29 C28 119.3(5) . . ?
C30 C29 H29 120.4 . . ?
C28 C29 H29 120.4 . . ?
N11 C30 C29 123.3(5) . . ?
N11 C30 H30 118.4 . . ?
C29 C30 H30 118.4 . . ?
N12 C31 C32 122.6(5) . . ?
N12 C31 H31 118.7 . . ?
C32 C31 H31 118.7 . . ?
C31 C32 C33 119.8(5) . . ?
C31 C32 H32 120.1 . . ?
C33 C32 H32 120.1 . . ?
C32 C33 C34 118.2(5) . . ?
C32 C33 H33 120.9 . . ?
C34 C33 H33 120.9 . . ?
C35 C34 C33 120.1(5) . . ?
C35 C34 H34 120.0 . . ?
C33 C34 H34 120.0 . . ?
N12 C35 C34 120.9(4) . . ?
N12 C35 C36 113.9(4) . . ?
C34 C35 C36 125.2(4) . . ?
N13 C36 C37 120.6(4) . . ?
N13 C36 C35 114.1(4) . . ?
C37 C36 C35 125.3(4) . . ?
C36 C37 C38 119.4(4) . . ?
C36 C37 H37 120.3 . . ?
C38 C37 H37 120.3 . . ?
C46 C38 C37 118.7(4) . . ?
C46 C38 C39 121.7(4) . . ?
C37 C38 C39 119.7(4) . . ?
C40 C39 C45 118.3(4) . . ?
C40 C39 C38 121.1(4) . . ?
C45 C39 C38 120.6(4) . . ?
C41 C40 C39 120.7(5) . . ?
C41 C40 H40 119.7 . . ?
C39 C40 H40 119.7 . . ?
C42 C41 C40 121.8(5) . . ?
C42 C41 H41 119.1 . . ?
C40 C41 H41 119.1 . . ?
C44 C42 C41 117.5(5) . . ?
C44 C42 C43 121.4(5) . . ?
C41 C42 C43 121.0(5) . . ?
C42 C43 H43A 109.5 . . ?
C42 C43 H43B 109.5 . . ?
H43A C43 H43B 109.5 . . ?
C42 C43 H43C 109.5 . . ?
H43A C43 H43C 109.5 . . ?
H43B C43 H43C 109.5 . . ?
C42 C44 C45 121.5(5) . . ?
C42 C44 H44 119.2 . . ?
C45 C44 H44 119.2 . . ?
C39 C45 C44 120.2(5) . . ?
C39 C45 H45 119.9 . . ?
C44 C45 H45 119.9 . . ?
C38 C46 C47 120.1(4) . . ?
C38 C46 H46 120.0 . . ?
C47 C46 H46 120.0 . . ?
N13 C47 C46 120.3(4) . . ?
N13 C47 C48 113.7(4) . . ?
C46 C47 C48 126.0(4) . . ?
N14 C48 C49 121.5(5) . . ?
N14 C48 C47 113.7(4) . . ?
C49 C48 C47 124.8(4) . . ?
C48 C49 C50 119.5(5) . . ?
C48 C49 H49 120.3 . . ?
C50 C49 H49 120.3 . . ?
C51 C50 C49 118.7(6) . . ?
C51 C50 H50 120.7 . . ?
C49 C50 H50 120.7 . . ?
C52 C51 C50 118.0(6) . . ?
C52 C51 H51 121.0 . . ?
C50 C51 H51 121.0 . . ?
N14 C52 C51 124.4(5) . . ?
N14 C52 H52 117.8 . . ?
C51 C52 H52 117.8 . . ?

loop_
_geom_bond_atom_site_label_1
_geom_bond_atom_site_label_2
_geom_bond_distance
_geom_bond_site_symmetry_2
_geom_bond_publ_flag
Cu1 C1 1.802(5) 2_656 ?
Cu1 C1 1.802(5) . ?
Cu1 Cu2 2.992(2) . ?
Cu2 N1 1.919(8) 2_656 ?
Cu2 N1 1.919(8) . ?
Cu3 C3 1.880(5) . ?
Cu3 C2 1.925(6) . ?
Cu3 N2 1.930(6) . ?
Cu4 C4 1.894(6) . ?
Cu4 N3 1.924(6) . ?
Cu4 N4 1.989(6) . ?
Cu5 C6 1.872(5) . ?
Cu5 C5 1.878(7) . ?
Cu5 N5 1.990(5) . ?
Cu6 C8 1.872(6) . ?
Cu6 N6 1.930(6) . ?
Cu6 N7 1.981(6) . ?
Cu7 C7 1.842(7) . ?
Cu7 C7 1.842(7) 2_554 ?
Cu8 N8 1.855(6) . ?
Cu8 N8 1.855(6) 2 ?
Co1 N10 1.887(3) . ?
Co1 N13 1.900(4) . ?
Co1 N11 2.065(4) . ?
Co1 N9 2.070(4) . ?
Co1 N12 2.078(4) . ?
Co1 N14 2.080(4) . ?
N1 C2 1.120(8) 5_656 ?
N2 C1 1.138(7) . ?
N3 C3 1.149(6) . ?
N4 C5 1.144(7) 6_556 ?
N5 C4 1.140(6) . ?
N6 C6 1.152(7) . ?
N7 C7 1.145(8) . ?
N8 C8 1.143(7) . ?
N9 C9 1.332(6) . ?
N9 C13 1.360(6) . ?
N10 C14 1.350(5) . ?
N10 C25 1.352(5) . ?
N11 C30 1.340(6) . ?
N11 C26 1.356(6) . ?
N12 C31 1.345(6) . ?
N12 C35 1.360(5) . ?
N13 C47 1.343(6) . ?
N13 C36 1.348(6) . ?
N14 C52 1.321(7) . ?
N14 C48 1.358(6) . ?
C2 N1 1.120(8) 5_656 ?
C5 N4 1.144(7) 6 ?
C9 C10 1.375(8) . ?
C9 H9 0.9300 . ?
C10 C11 1.369(8) . ?
C10 H10 0.9300 . ?
C11 C12 1.387(7) . ?
C11 H11 0.9300 . ?
C12 C13 1.381(6) . ?
C12 H12 0.9300 . ?
C13 C14 1.472(6) . ?
C14 C15 1.385(6) . ?
C15 C16 1.387(6) . ?
C15 H15 0.9300 . ?
C16 C24 1.394(6) . ?
C16 C17 1.479(6) . ?
C17 C23 1.378(7) . ?
C17 C18 1.385(7) . ?
C18 C19 1.379(7) . ?
C18 H18 0.9300 . ?
C19 C20 1.378(8) . ?
C19 H19 0.9300 . ?
C20 C22 1.370(8) . ?
C20 C21 1.522(8) . ?
C21 H21A 0.9600 . ?
C21 H21B 0.9600 . ?
C21 H21C 0.9600 . ?
C22 C23 1.379(7) . ?
C22 H22 0.9300 . ?
C23 H23 0.9300 . ?
C24 C25 1.383(6) . ?
C24 H24 0.9300 . ?
C25 C26 1.468(6) . ?
C26 C27 1.366(6) . ?
C27 C28 1.393(7) . ?
C27 H27 0.9300 . ?
C28 C29 1.370(8) . ?
C28 H28 0.9300 . ?
C29 C30 1.364(7) . ?
C29 H29 0.9300 . ?
C30 H30 0.9300 . ?
C31 C32 1.366(8) . ?
C31 H31 0.9300 . ?
C32 C33 1.375(8) . ?
C32 H32 0.9300 . ?
C33 C34 1.383(7) . ?
C33 H33 0.9300 . ?
C34 C35 1.382(7) . ?
C34 H34 0.9300 . ?
C35 C36 1.459(6) . ?
C36 C37 1.389(6) . ?
C37 C38 1.397(6) . ?
C37 H37 0.9300 . ?
C38 C46 1.379(6) . ?
C38 C39 1.485(6) . ?
C39 C40 1.375(7) . ?
C39 C45 1.385(7) . ?
C40 C41 1.375(7) . ?
C40 H40 0.9300 . ?
C41 C42 1.375(7) . ?
C41 H41 0.9300 . ?
C42 C44 1.373(8) . ?
C42 C43 1.522(7) . ?
C43 H43A 0.9600 . ?
C43 H43B 0.9600 . ?
C43 H43C 0.9600 . ?
C44 C45 1.386(7) . ?
C44 H44 0.9300 . ?
C45 H45 0.9300 . ?
C46 C47 1.393(6) . ?
C46 H46 0.9300 . ?
C47 C48 1.471(6) . ?
C48 C49 1.376(7) . ?
C49 C50 1.396(8) . ?
C49 H49 0.9300 . ?
C50 C51 1.383(8) . ?
C50 H50 0.9300 . ?
C51 C52 1.374(8) . ?
C51 H51 0.9300 . ?
C52 H52 0.9300 . ?

loop_
_geom_torsion_atom_site_label_1
_geom_torsion_atom_site_label_2
_geom_torsion_atom_site_label_3
_geom_torsion_atom_site_label_4
_geom_torsion
_geom_torsion_site_symmetry_1
_geom_torsion_site_symmetry_2
_geom_torsion_site_symmetry_3
_geom_torsion_site_symmetry_4
_geom_torsion_publ_flag
C1 Cu1 Cu2 N1 65.6(3) 2_656 . . 2_656 ?
C1 Cu1 Cu2 N1 -114.4(3) . . . 2_656 ?
C1 Cu1 Cu2 N1 -114.4(3) 2_656 . . . ?
C1 Cu1 Cu2 N1 65.6(3) . . . . ?
N1 Cu2 N1 C2 12(4) 2_656 . . 5_656 ?
Cu1 Cu2 N1 C2 12(4) . . . 5_656 ?
C3 Cu3 N2 C1 148(8) . . . . ?
C2 Cu3 N2 C1 -29(8) . . . . ?
C4 Cu4 N3 C3 98(5) . . . . ?
N4 Cu4 N3 C3 -76(6) . . . . ?
C4 Cu4 N4 C5 -124(7) . . . 6_556 ?
N3 Cu4 N4 C5 52(7) . . . 6_556 ?
C6 Cu5 N5 C4 -74(2) . . . . ?
C5 Cu5 N5 C4 103(2) . . . . ?
C8 Cu6 N6 C6 -148(8) . . . . ?
N7 Cu6 N6 C6 34(8) . . . . ?
C8 Cu6 N7 C7 -106(3) . . . . ?
N6 Cu6 N7 C7 72(3) . . . . ?
N8 Cu8 N8 C8 -46(21) 2 . . . ?
N10 Co1 N9 C9 177.6(5) . . . . ?
N13 Co1 N9 C9 -1.4(5) . . . . ?
N11 Co1 N9 C9 179(26) . . . . ?
N12 Co1 N9 C9 78.3(5) . . . . ?
N14 Co1 N9 C9 -81.9(5) . . . . ?
N10 Co1 N9 C13 0.2(3) . . . . ?
N13 Co1 N9 C13 -178.7(3) . . . . ?
N11 Co1 N9 C13 1.9(7) . . . . ?
N12 Co1 N9 C13 -99.1(3) . . . . ?
N14 Co1 N9 C13 100.7(3) . . . . ?
N13 Co1 N10 C14 135(6) . . . . ?
N11 Co1 N10 C14 -179.8(4) . . . . ?
N9 Co1 N10 C14 -0.4(3) . . . . ?
N12 Co1 N10 C14 87.4(3) . . . . ?
N14 Co1 N10 C14 -93.3(4) . . . . ?
N13 Co1 N10 C25 -44(7) . . . . ?
N11 Co1 N10 C25 1.8(3) . . . . ?
N9 Co1 N10 C25 -178.8(4) . . . . ?
N12 Co1 N10 C25 -91.0(3) . . . . ?
N14 Co1 N10 C25 88.4(3) . . . . ?
N10 Co1 N11 C30 176.0(5) . . . . ?
N13 Co1 N11 C30 -5.1(5) . . . . ?
N9 Co1 N11 C30 174.3(5) . . . . ?
N12 Co1 N11 C30 -85.5(5) . . . . ?
N14 Co1 N11 C30 74.4(5) . . . . ?
N10 Co1 N11 C26 0.2(3) . . . . ?
N13 Co1 N11 C26 179.1(3) . . . . ?
N9 Co1 N11 C26 -1.5(7) . . . . ?
N12 Co1 N11 C26 98.7(3) . . . . ?
N14 Co1 N11 C26 -101.4(3) . . . . ?
N10 Co1 N12 C31 -4.1(4) . . . . ?
N13 Co1 N12 C31 176.9(4) . . . . ?
N11 Co1 N12 C31 -85.1(4) . . . . ?
N9 Co1 N12 C31 75.4(4) . . . . ?
N14 Co1 N12 C31 177.6(4) . . . . ?
N10 Co1 N12 C35 177.6(3) . . . . ?
N13 Co1 N12 C35 -1.3(3) . . . . ?
N11 Co1 N12 C35 96.6(3) . . . . ?
N9 Co1 N12 C35 -102.8(3) . . . . ?
N14 Co1 N12 C35 -0.6(6) . . . . ?
N10 Co1 N13 C47 132(7) . . . . ?
N11 Co1 N13 C47 86.4(3) . . . . ?
N9 Co1 N13 C47 -93.3(3) . . . . ?
N12 Co1 N13 C47 179.3(3) . . . . ?
N14 Co1 N13 C47 -0.5(3) . . . . ?
N10 Co1 N13 C36 -46(7) . . . . ?
N11 Co1 N13 C36 -91.5(3) . . . . ?
N9 Co1 N13 C36 88.7(3) . . . . ?
N12 Co1 N13 C36 1.3(3) . . . . ?
N14 Co1 N13 C36 -178.4(3) . . . . ?
N10 Co1 N14 C52 -2.8(5) . . . . ?
N13 Co1 N14 C52 176.1(5) . . . . ?
N11 Co1 N14 C52 77.2(5) . . . . ?
N9 Co1 N14 C52 -83.3(5) . . . . ?
N12 Co1 N14 C52 175.4(4) . . . . ?
N10 Co1 N14 C48 -177.6(3) . . . . ?
N13 Co1 N14 C48 1.3(3) . . . . ?
N11 Co1 N14 C48 -97.6(3) . . . . ?
N9 Co1 N14 C48 101.9(3) . . . . ?
N12 Co1 N14 C48 0.6(7) . . . . ?
Cu3 N2 C1 Cu1 9(26) . . . . ?
C1 Cu1 C1 N2 88(18) 2_656 . . . ?
Cu2 Cu1 C1 N2 -92(19) . . . . ?
C3 Cu3 C2 N1 -61(3) . . . 5_656 ?
N2 Cu3 C2 N1 117(3) . . . 5_656 ?
Cu4 N3 C3 Cu3 -43(19) . . . . ?
C2 Cu3 C3 N3 -40(15) . . . . ?
N2 Cu3 C3 N3 142(15) . . . . ?
Cu5 N5 C4 Cu4 36(5) . . . . ?
N3 Cu4 C4 N5 -130(3) . . . . ?
N4 Cu4 C4 N5 44(3) . . . . ?
C6 Cu5 C5 N4 157(5) . . . 6 ?
N5 Cu5 C5 N4 -19(5) . . . 6 ?
Cu6 N6 C6 Cu5 43(12) . . . . ?
C5 Cu5 C6 N6 -83(5) . . . . ?
N5 Cu5 C6 N6 93(5) . . . . ?
Cu6 N7 C7 Cu7 -9(6) . . . . ?
C7 Cu7 C7 N7 17(4) 2_554 . . . ?
Cu8 N8 C8 Cu6 -47(30) . . . . ?
N6 Cu6 C8 N8 -150(11) . . . . ?
N7 Cu6 C8 N8 28(11) . . . . ?
C13 N9 C9 C10 0.8(9) . . . . ?
Co1 N9 C9 C10 -176.5(5) . . . . ?
N9 C9 C10 C11 -1.7(10) . . . . ?
C9 C10 C11 C12 0.8(10) . . . . ?
C10 C11 C12 C13 0.9(9) . . . . ?
C9 N9 C13 C12 1.0(7) . . . . ?
Co1 N9 C13 C12 178.6(4) . . . . ?
C9 N9 C13 C14 -177.7(5) . . . . ?
Co1 N9 C13 C14 0.0(5) . . . . ?
C11 C12 C13 N9 -1.8(8) . . . . ?
C11 C12 C13 C14 176.7(5) . . . . ?
C25 N10 C14 C15 -1.5(6) . . . . ?
Co1 N10 C14 C15 -179.9(3) . . . . ?
C25 N10 C14 C13 178.8(4) . . . . ?
Co1 N10 C14 C13 0.5(5) . . . . ?
N9 C13 C14 N10 -0.2(6) . . . . ?
C12 C13 C14 N10 -178.9(5) . . . . ?
N9 C13 C14 C15 -179.9(5) . . . . ?
C12 C13 C14 C15 1.5(8) . . . . ?
N10 C14 C15 C16 0.8(7) . . . . ?
C13 C14 C15 C16 -179.6(4) . . . . ?
C14 C15 C16 C24 0.9(7) . . . . ?
C14 C15 C16 C17 -177.7(4) . . . . ?
C15 C16 C17 C23 -142.4(5) . . . . ?
C24 C16 C17 C23 39.1(7) . . . . ?
C15 C16 C17 C18 38.8(7) . . . . ?
C24 C16 C17 C18 -139.7(5) . . . . ?
C23 C17 C18 C19 -1.1(9) . . . . ?
C16 C17 C18 C19 177.8(6) . . . . ?
C17 C18 C19 C20 1.5(10) . . . . ?
C18 C19 C20 C22 -1.8(10) . . . . ?
C18 C19 C20 C21 179.7(7) . . . . ?
C19 C20 C22 C23 1.9(10) . . . . ?
C21 C20 C22 C23 -179.7(6) . . . . ?
C18 C17 C23 C22 1.2(9) . . . . ?
C16 C17 C23 C22 -177.7(5) . . . . ?
C20 C22 C23 C17 -1.6(10) . . . . ?
C15 C16 C24 C25 -1.8(7) . . . . ?
C17 C16 C24 C25 176.8(4) . . . . ?
C14 N10 C25 C24 0.6(6) . . . . ?
Co1 N10 C25 C24 178.9(3) . . . . ?
C14 N10 C25 C26 178.2(4) . . . . ?
Co1 N10 C25 C26 -3.4(5) . . . . ?
C16 C24 C25 N10 1.1(7) . . . . ?
C16 C24 C25 C26 -176.3(4) . . . . ?
C30 N11 C26 C27 0.7(7) . . . . ?
Co1 N11 C26 C27 177.0(4) . . . . ?
C30 N11 C26 C25 -178.3(4) . . . . ?
Co1 N11 C26 C25 -2.0(5) . . . . ?
N10 C25 C26 N11 3.4(6) . . . . ?
C24 C25 C26 N11 -179.1(4) . . . . ?
N10 C25 C26 C27 -175.6(4) . . . . ?
C24 C25 C26 C27 2.0(8) . . . . ?
N11 C26 C27 C28 -0.4(8) . . . . ?
C25 C26 C27 C28 178.5(5) . . . . ?
C26 C27 C28 C29 -0.6(8) . . . . ?
C27 C28 C29 C30 1.3(9) . . . . ?
C26 N11 C30 C29 0.0(8) . . . . ?
Co1 N11 C30 C29 -175.6(4) . . . . ?
C28 C29 C30 N11 -1.0(9) . . . . ?
C35 N12 C31 C32 -1.5(7) . . . . ?
Co1 N12 C31 C32 -179.7(4) . . . . ?
N12 C31 C32 C33 -0.7(8) . . . . ?
C31 C32 C33 C34 2.0(9) . . . . ?
C32 C33 C34 C35 -1.0(8) . . . . ?
C31 N12 C35 C34 2.5(7) . . . . ?
Co1 N12 C35 C34 -179.1(4) . . . . ?
C31 N12 C35 C36 -177.4(4) . . . . ?
Co1 N12 C35 C36 1.0(5) . . . . ?
C33 C34 C35 N12 -1.3(8) . . . . ?
C33 C34 C35 C36 178.6(5) . . . . ?
C47 N13 C36 C37 2.5(6) . . . . ?
Co1 N13 C36 C37 -179.6(3) . . . . ?
C47 N13 C36 C35 -179.1(4) . . . . ?
Co1 N13 C36 C35 -1.1(5) . . . . ?
N12 C35 C36 N13 0.0(6) . . . . ?
C34 C35 C36 N13 -179.9(4) . . . . ?
N12 C35 C36 C37 178.4(4) . . . . ?
C34 C35 C36 C37 -1.5(7) . . . . ?
N13 C36 C37 C38 -0.4(6) . . . . ?
C35 C36 C37 C38 -178.7(4) . . . . ?
C36 C37 C38 C46 -1.3(6) . . . . ?
C36 C37 C38 C39 177.0(4) . . . . ?
C46 C38 C39 C40 -142.3(5) . . . . ?
C37 C38 C39 C40 39.6(7) . . . . ?
C46 C38 C39 C45 37.9(7) . . . . ?
C37 C38 C39 C45 -140.2(5) . . . . ?
C45 C39 C40 C41 0.5(9) . . . . ?
C38 C39 C40 C41 -179.4(5) . . . . ?
C39 C40 C41 C42 -0.5(9) . . . . ?
C40 C41 C42 C44 0.7(10) . . . . ?
C40 C41 C42 C43 179.0(6) . . . . ?
C41 C42 C44 C45 -0.9(10) . . . . ?
C43 C42 C44 C45 -179.1(6) . . . . ?
C40 C39 C45 C44 -0.6(9) . . . . ?
C38 C39 C45 C44 179.2(5) . . . . ?
C42 C44 C45 C39 0.8(10) . . . . ?
C37 C38 C46 C47 1.0(6) . . . . ?
C39 C38 C46 C47 -177.2(4) . . . . ?
C36 N13 C47 C46 -2.7(6) . . . . ?
Co1 N13 C47 C46 179.4(3) . . . . ?
C36 N13 C47 C48 177.5(4) . . . . ?
Co1 N13 C47 C48 -0.4(5) . . . . ?
C38 C46 C47 N13 1.0(7) . . . . ?
C38 C46 C47 C48 -179.3(4) . . . . ?
C52 N14 C48 C49 0.6(7) . . . . ?
Co1 N14 C48 C49 176.0(4) . . . . ?
C52 N14 C48 C47 -177.3(4) . . . . ?
Co1 N14 C48 C47 -1.9(5) . . . . ?
N13 C47 C48 N14 1.6(6) . . . . ?
C46 C47 C48 N14 -178.2(4) . . . . ?
N13 C47 C48 C49 -176.2(4) . . . . ?
C46 C47 C48 C49 4.0(8) . . . . ?
N14 C48 C49 C50 -0.6(8) . . . . ?
C47 C48 C49 C50 177.1(5) . . . . ?
C48 C49 C50 C51 -0.4(9) . . . . ?
C49 C50 C51 C52 1.3(9) . . . . ?
C48 N14 C52 C51 0.4(8) . . . . ?
Co1 N14 C52 C51 -174.2(5) . . . . ?
C50 C51 C52 N14 -1.3(10) . . . . ?
